data_7109286
loop_
_publ_author_name
'Andres Tasada'
'Francisca M. Alberti'
'Antonio Bauza'
'Miquel Barcelo-Oliver'
'Angel Garcia-Raso'
'Juan J. Fiol'
'Elies Molins'
'Amparo Caubet'
'Antonio Frontera'

_publ_section_title
;
 Metallomacrocycles as anion receptors: combining hydrogen bonding and ion
 pair based hosts formed from Ag(I) salts and flexible bis- and
 tris-pyrimidine ligands
;
_journal_name_full Chem.Commun.
_journal_page_first 4944
_journal_paper_doi 10.1039/c3cc40772a
_journal_volume 49
_journal_year 2013
_chemical_compound_source 'synthesis as described'
_chemical_formula_moiety 'C32 H46 Ag2 B2 F8 N18 O4'
_chemical_formula_sum 'C32 H46 Ag2 B2 F8 N18 O4'
_chemical_formula_weight 1136.23
_chemical_name_systematic
;
?
;
_space_group_IT_number 2
_symmetry_cell_setting triclinic
_symmetry_Int_Tables_number 2
_symmetry_space_group_name_Hall '-P 1'
_symmetry_space_group_name_H-M 'P -1'
_atom_sites_solution_hydrogens geom
_atom_sites_solution_primary direct
_atom_sites_solution_secondary difmap
_audit_conform_dict_location ftp://ftp.iucr.org/pub/cif_core.dic
_audit_conform_dict_name cif_core.dic
_audit_conform_dict_version 2.4
_audit_creation_date 2013-03-26T23:06:57-00:00
_audit_creation_method 'WinGX routine CIF_UPDATE'
_cell_angle_alpha 96.688(14)
_cell_angle_beta 117.81(3)
_cell_angle_gamma 108.686(5)
_cell_formula_units_Z 1
_cell_length_a 10.874(5)
_cell_length_b 11.150(5)
_cell_length_c 11.523(4)
_cell_measurement_reflns_used 25
_cell_measurement_temperature 294(2)
_cell_measurement_theta_max 24.7
_cell_measurement_theta_min 13.58
_cell_measurement_wavelength 0.71073
_cell_volume 1110.1(9)
_computing_cell_refinement 'CAD4 Express (Enraf Nonius, 1994)'
_computing_data_collection 'CAD4 Express (Enraf Nonius, 1994)'
_computing_data_reduction 'XCAD4 (Harms & Wocadlo, 1995)'
_computing_molecular_graphics 'Ortep-3 for Windows (Farrugia, 1997)'
_computing_publication_material 'WinGX publication routines (Farrugia, 1999)'
_computing_structure_refinement 'SHELXL-97 (Sheldrick, 2008)'
_computing_structure_solution 'SIR97 (Giacovazzo et al, 1997)'
_diffrn_ambient_temperature 294(2)
_diffrn_detector 'scintillation LiI'
_diffrn_detector_dtime 1.195
_diffrn_measured_fraction_theta_full 0.999
_diffrn_measured_fraction_theta_max 0.999
_diffrn_measurement_device '\k-geometry diffractometer'
_diffrn_measurement_device_type 'Enraf Nonius CAD4'
_diffrn_measurement_method 'non-profiled omega/2theta scans'
_diffrn_orient_matrix_type
;
x-axis points to radiation source
the matrix is specified in reciprocal space
;
_diffrn_orient_matrix_UB_11 -0.09476
_diffrn_orient_matrix_UB_12 0.015668
_diffrn_orient_matrix_UB_13 0.074224
_diffrn_orient_matrix_UB_21 -0.044995
_diffrn_orient_matrix_UB_22 0.030516
_diffrn_orient_matrix_UB_23 -0.067445
_diffrn_orient_matrix_UB_31 -0.013246
_diffrn_orient_matrix_UB_32 -0.093765
_diffrn_orient_matrix_UB_33 0.025425
_diffrn_radiation_monochromator graphite
_diffrn_radiation_probe x-ray
_diffrn_radiation_type MoK\a
_diffrn_radiation_wavelength 0.71069
_diffrn_reflns_av_R_equivalents 0.0146
_diffrn_reflns_av_unetI/netI 0.0243
_diffrn_reflns_limit_h_max 17
_diffrn_reflns_limit_h_min -16
_diffrn_reflns_limit_k_max 0
_diffrn_reflns_limit_k_min -17
_diffrn_reflns_limit_l_max 18
_diffrn_reflns_limit_l_min -18
_diffrn_reflns_number 9603
_diffrn_reflns_theta_full 34.22
_diffrn_reflns_theta_max 34.22
_diffrn_reflns_theta_min 2.73
_diffrn_source 'Enraf Nonius FR590'
_diffrn_standards_decay_% 0
_diffrn_standards_interval_count 131
_diffrn_standards_interval_time 120
_diffrn_standards_number 3
_exptl_absorpt_coefficient_mu 0.975
_exptl_absorpt_correction_T_max 0.27
_exptl_absorpt_correction_T_min 0.005
_exptl_absorpt_correction_type refdelf
_exptl_absorpt_process_details
;
(See: Walker, N. & Stuart, D. (1983) Acta Cryst. A39, 158-166)
;
_exptl_crystal_colour colorless
_exptl_crystal_density_diffrn 1.7
_exptl_crystal_density_method 'not measured'
_exptl_crystal_description prism
_exptl_crystal_F_000 572
_exptl_crystal_size_max 0.43
_exptl_crystal_size_mid 0.35
_exptl_crystal_size_min 0.34
_refine_diff_density_max 1.56
_refine_diff_density_min -1.508
_refine_diff_density_rms 0.103
_refine_ls_extinction_method none
_refine_ls_goodness_of_fit_ref 1.045
_refine_ls_hydrogen_treatment mixed
_refine_ls_matrix_type full
_refine_ls_number_parameters 314
_refine_ls_number_reflns 9213
_refine_ls_number_restraints 6
_refine_ls_restrained_S_all 1.044
_refine_ls_R_factor_all 0.0908
_refine_ls_R_factor_gt 0.054
_refine_ls_shift/su_max 0.001
_refine_ls_shift/su_mean 0
_refine_ls_structure_factor_coef Fsqd
_refine_ls_weighting_details 'calc w=1/[\s^2^(Fo^2^)+(0.0933P)^2^+0.6959P] where P=(Fo^2^+2Fc^2^)/3'
_refine_ls_weighting_scheme calc
_refine_ls_wR_factor_gt 0.1568
_refine_ls_wR_factor_ref 0.1775
_reflns_number_gt 6173
_reflns_number_total 9213
_reflns_threshold_expression >2\s(I)
_cod_data_source_file c3cc40772a.txt
_cod_data_source_block pm94
_cod_original_cell_volume 1110.0(8)
_cod_database_code 7109286

loop_
_symmetry_equiv_pos_as_xyz
'x, y, z'
'-x, -y, -z'

loop_
_atom_site_label
_atom_site_type_symbol
_atom_site_fract_x
_atom_site_fract_y
_atom_site_fract_z
_atom_site_U_iso_or_equiv
_atom_site_adp_type
_atom_site_occupancy
_atom_site_symmetry_multiplicity
_atom_site_calc_flag
_atom_site_refinement_flags
Ag1 Ag 1.31273(3) -0.10688(2) 0.92396(3) 0.05708(10) Uani 1 1 d .
N1 N 1.3583(3) -0.2519(2) 0.8315(2) 0.0447(5) Uani 1 1 d .
C2 C 1.3009(5) -0.3010(4) 0.6947(3) 0.0621(9) Uani 1 1 d .
N3 N 1.3202(4) -0.4005(3) 0.6382(3) 0.0679(9) Uani 1 1 d .
C4 C 1.4066(4) -0.4493(3) 0.7249(4) 0.0575(7) Uani 1 1 d .
H4 H 1.4214 -0.5187 0.6888 0.069 Uiso 1 1 calc R
C5 C 1.4755(4) -0.4017(4) 0.8663(4) 0.0590(8) Uani 1 1 d .
H5 H 1.5385 -0.4353 0.9257 0.071 Uiso 1 1 calc R
C6 C 1.4466(4) -0.3028(3) 0.9146(3) 0.0509(6) Uani 1 1 d .
H6 H 1.4905 -0.2696 1.0094 0.061 Uiso 1 1 calc R
N7 N 1.2224(8) -0.2447(6) 0.6128(4) 0.134(3) Uani 1 1 d .
H7 H 1.198 -0.1905 0.6473 0.161 Uiso 1 1 calc R
C8 C 1.1677(9) -0.2709(6) 0.4481(9) 0.126(3) Uani 1 1 d .
H8A H 1.1686 -0.1921 0.42 0.151 Uiso 1 1 calc R
H8B H 1.2267 -0.3066 0.4249 0.151 Uiso 1 1 calc R
C9 C 1.0217(7) -0.3649(5) 0.3977(8) 0.106(2) Uani 1 1 d .
H9A H 0.9747 -0.3377 0.4432 0.127 Uiso 1 1 calc R
H9B H 1.0189 -0.4518 0.4033 0.127 Uiso 1 1 calc R
N10 N 0.9438(5) -0.3611(3) 0.2368(3) 0.0754(11) Uani 1 1 d .
C11 C 0.8995(4) -0.4674(3) 0.1323(3) 0.0493(6) Uani 1 1 d .
N12 N 0.9687(3) -0.5505(3) 0.1633(3) 0.0519(5) Uani 1 1 d .
C13 C 0.9239(4) -0.6511(3) 0.0567(4) 0.0546(7) Uani 1 1 d .
H13 H 0.9707 -0.7092 0.0736 0.066 Uiso 1 1 calc R
C14 C 0.8123(5) -0.6731(3) -0.0764(4) 0.0605(8) Uani 1 1 d .
H14 H 0.7822 -0.7441 -0.1494 0.073 Uiso 1 1 calc R
C15 C 0.7468(4) -0.5833(4) -0.0961(4) 0.0588(7) Uani 1 1 d .
H15 H 0.6694 -0.596 -0.1851 0.071 Uiso 1 1 calc R
N16 N 0.7891(3) -0.4810(3) 0.0053(3) 0.0535(6) Uani 1 1 d .
C17 C 0.8797(5) -0.2638(4) 0.2081(4) 0.0666(10) Uani 1 1 d .
H17A H 0.8846 -0.2216 0.2897 0.08 Uiso 1 1 calc R
H17B H 0.7723 -0.3099 0.1338 0.08 Uiso 1 1 calc R
C18 C 0.9618(5) -0.1585(5) 0.1682(5) 0.0749(11) Uani 1 1 d .
H18A H 1.0633 -0.1008 0.2484 0.09 Uiso 1 1 calc R
H18B H 0.9745 -0.2004 0.0984 0.09 Uiso 1 1 calc R
N19 N 0.8785(4) -0.0784(3) 0.1142(3) 0.0668(8) Uani 1 1 d .
H19 H 0.8794 -0.0212 0.1719 0.08 Uiso 1 1 calc R
C20 C 0.8012(4) -0.0885(3) -0.0191(3) 0.0493(6) Uani 1 1 d .
N21 N 0.7159(3) -0.0174(2) -0.0562(3) 0.0469(5) Uani 1 1 d .
C22 C 0.6385(4) -0.0299(4) -0.1908(4) 0.0584(7) Uani 1 1 d .
H22 H 0.579 0.0172 -0.2203 0.07 Uiso 1 1 calc R
C23 C 0.6438(5) -0.1096(4) -0.2869(4) 0.0695(9) Uani 1 1 d .
H23 H 0.5896 -0.1173 -0.3802 0.083 Uiso 1 1 calc R
C24 C 0.7331(6) -0.1776(5) -0.2384(5) 0.0745(11) Uani 1 1 d .
H24 H 0.7378 -0.2331 -0.3015 0.089 Uiso 1 1 calc R
N25 N 0.8122(4) -0.1678(3) -0.1069(4) 0.0641(7) Uani 1 1 d .
B1 B 1.3329(6) 0.1220(5) 0.6495(5) 0.0681(10) Uani 1 1 d .
F1 F 1.3639(6) 0.2512(4) 0.6830(7) 0.159(2) Uani 1 1 d .
F2 F 1.3685(4) 0.0847(4) 0.7668(3) 0.0965(9) Uani 1 1 d .
F3 F 1.4207(6) 0.1012(6) 0.6055(5) 0.155(2) Uani 1 1 d .
F4 F 1.1808(4) 0.0505(5) 0.5526(4) 0.1315(15) Uani 1 1 d .
O1W O 1.1860(5) -0.5998(3) 0.3811(3) 0.0918(11) Uani 1 1 d D
O2W O 0.9857(5) -0.8499(4) 0.3459(4) 0.0833(9) Uani 1 1 d D
H10 H 1.257(6) -0.528(4) 0.457(4) 0.12(2) Uiso 1 1 d D
H11 H 1.123(6) -0.578(6) 0.308(4) 0.12(2) Uiso 1 1 d D
H20 H 1.009(5) -0.884(4) 0.413(3) 0.064(12) Uiso 1 1 d D
H21 H 1.044(4) -0.766(2) 0.364(4) 0.056(11) Uiso 1 1 d D

loop_
_atom_site_aniso_label
_atom_site_aniso_U_11
_atom_site_aniso_U_22
_atom_site_aniso_U_33
_atom_site_aniso_U_23
_atom_site_aniso_U_13
_atom_site_aniso_U_12
Ag1 0.06727(17) 0.04749(13) 0.06623(17) 0.01197(10) 0.03801(13) 0.03400(11)
N1 0.0489(11) 0.0413(10) 0.0446(11) 0.0108(8) 0.0219(9) 0.0259(9)
C2 0.077(2) 0.0619(18) 0.0450(14) 0.0106(12) 0.0181(14) 0.0523(17)
N3 0.087(2) 0.0631(16) 0.0495(13) 0.0084(12) 0.0212(14) 0.0550(16)
C4 0.0668(18) 0.0481(14) 0.0577(16) 0.0119(12) 0.0252(14) 0.0392(14)
C5 0.0654(18) 0.0569(17) 0.0540(16) 0.0186(13) 0.0216(14) 0.0412(15)
C6 0.0563(15) 0.0518(15) 0.0459(13) 0.0163(11) 0.0229(12) 0.0310(13)
N7 0.214(6) 0.155(4) 0.0486(16) 0.020(2) 0.028(2) 0.165(5)
C8 0.173(6) 0.095(4) 0.243(9) 0.111(5) 0.165(7) 0.104(5)
C9 0.098(4) 0.051(2) 0.192(7) 0.026(3) 0.092(4) 0.040(2)
N10 0.102(2) 0.0668(17) 0.0495(14) 0.0096(12) 0.0174(15) 0.0655(19)
C11 0.0606(16) 0.0446(13) 0.0502(14) 0.0170(11) 0.0275(12) 0.0337(12)
N12 0.0652(15) 0.0441(11) 0.0577(13) 0.0192(10) 0.0324(12) 0.0358(11)
C13 0.0677(18) 0.0397(12) 0.0697(18) 0.0178(12) 0.0417(16) 0.0300(13)
C14 0.070(2) 0.0478(15) 0.0609(18) 0.0069(13) 0.0367(16) 0.0237(14)
C15 0.0562(17) 0.0586(18) 0.0525(16) 0.0115(13) 0.0239(14) 0.0247(14)
N16 0.0547(13) 0.0546(14) 0.0511(13) 0.0158(11) 0.0232(11) 0.0318(11)
C17 0.085(2) 0.0622(18) 0.0581(17) 0.0150(14) 0.0272(17) 0.0562(19)
C18 0.077(2) 0.075(2) 0.086(3) 0.035(2) 0.036(2) 0.057(2)
N19 0.087(2) 0.0646(17) 0.0660(17) 0.0254(14) 0.0368(16) 0.0563(17)
C20 0.0574(15) 0.0371(11) 0.0646(17) 0.0173(11) 0.0356(14) 0.0278(11)
N21 0.0557(13) 0.0383(10) 0.0559(13) 0.0164(9) 0.0310(11) 0.0280(10)
C22 0.0669(19) 0.0526(16) 0.0616(18) 0.0211(14) 0.0340(16) 0.0315(15)
C23 0.081(2) 0.074(2) 0.0566(18) 0.0148(17) 0.0395(18) 0.034(2)
C24 0.089(3) 0.067(2) 0.083(3) 0.0109(19) 0.058(2) 0.037(2)
N25 0.0757(18) 0.0532(15) 0.083(2) 0.0170(14) 0.0498(17) 0.0395(14)
B1 0.077(3) 0.062(2) 0.074(3) 0.0241(19) 0.037(2) 0.044(2)
F1 0.157(4) 0.067(2) 0.267(6) 0.060(3) 0.115(4) 0.060(2)
F2 0.113(2) 0.117(3) 0.0662(15) 0.0299(15) 0.0469(16) 0.058(2)
F3 0.210(5) 0.284(6) 0.127(3) 0.129(4) 0.130(3) 0.198(5)
F4 0.093(2) 0.121(3) 0.108(2) 0.040(2) 0.009(2) 0.033(2)
O1W 0.126(3) 0.0756(19) 0.0571(15) 0.0067(13) 0.0215(17) 0.073(2)
O2W 0.103(2) 0.083(2) 0.0721(18) 0.0251(16) 0.0396(18) 0.060(2)

loop_
_atom_type_symbol
_atom_type_description
_atom_type_scat_dispersion_real
_atom_type_scat_dispersion_imag
_atom_type_scat_source
C C 0.0033 0.0016 'International Tables Vol C Tables 4.2.6.8 and 6.1.1.4'
H H 0 0 'International Tables Vol C Tables 4.2.6.8 and 6.1.1.4'
B B 0.0013 0.0007 'International Tables Vol C Tables 4.2.6.8 and 6.1.1.4'
N N 0.0061 0.0033 'International Tables Vol C Tables 4.2.6.8 and 6.1.1.4'
F F 0.0171 0.0103 'International Tables Vol C Tables 4.2.6.8 and 6.1.1.4'
Ag Ag -0.8971 1.1015 'International Tables Vol C Tables 4.2.6.8 and 6.1.1.4'
O O 0.0106 0.006 'International Tables Vol C Tables 4.2.6.8 and 6.1.1.4'

loop_
_geom_angle_atom_site_label_1
_geom_angle_atom_site_label_2
_geom_angle_atom_site_label_3
_geom_angle
_geom_angle_site_symmetry_1
_geom_angle_site_symmetry_3
N21 Ag1 N1 166.03(9) 2_756 .
C6 N1 C2 116.3(2) . .
C6 N1 Ag1 117.7(2) . .
C2 N1 Ag1 126.01(19) . .
N7 C2 N3 118.5(3) . .
N7 C2 N1 116.8(3) . .
N3 C2 N1 124.7(3) . .
C4 N3 C2 116.5(3) . .
N3 C4 C5 122.9(3) . .
C6 C5 C4 116.7(3) . .
N1 C6 C5 122.8(3) . .
C2 N7 C8 124.7(3) . .
C9 C8 N7 94.8(5) . .
C8 C9 N10 97.3(5) . .
C11 N10 C17 120.6(3) . .
C11 N10 C9 120.3(3) . .
C17 N10 C9 116.0(3) . .
N16 C11 N12 125.2(3) . .
N16 C11 N10 116.5(3) . .
N12 C11 N10 118.3(3) . .
C13 N12 C11 115.9(3) . .
N12 C13 C14 123.2(3) . .
C13 C14 C15 116.1(3) . .
N16 C15 C14 123.0(3) . .
C15 N16 C11 116.6(3) . .
N10 C17 C18 112.9(4) . .
N19 C18 C17 111.8(4) . .
C20 N19 C18 123.9(3) . .
N19 C20 N25 118.0(3) . .
N19 C20 N21 117.4(3) . .
N25 C20 N21 124.6(3) . .
C22 N21 C20 116.2(3) . .
C22 N21 Ag1 116.7(2) . 2_756
C20 N21 Ag1 127.0(2) . 2_756
N21 C22 C23 122.4(3) . .
C22 C23 C24 116.7(4) . .
N25 C24 C23 123.1(3) . .
C24 N25 C20 116.9(3) . .
F1 B1 F3 110.4(5) . .
F1 B1 F4 109.1(4) . .
F3 B1 F4 111.9(5) . .
F1 B1 F2 108.2(5) . .
F3 B1 F2 107.7(4) . .
F4 B1 F2 109.4(5) . .

loop_
_geom_bond_atom_site_label_1
_geom_bond_atom_site_label_2
_geom_bond_distance
_geom_bond_site_symmetry_2
Ag1 N21 2.137(2) 2_756
Ag1 N1 2.144(2) .
N1 C6 1.334(4) .
N1 C2 1.355(4) .
C2 N7 1.320(4) .
C2 N3 1.345(4) .
N3 C4 1.325(4) .
C4 C5 1.379(5) .
C5 C6 1.366(4) .
N7 C8 1.656(9) .
C8 C9 1.373(9) .
C9 N10 1.652(8) .
N10 C11 1.359(4) .
N10 C17 1.459(4) .
C11 N16 1.341(4) .
C11 N12 1.351(3) .
N12 C13 1.332(4) .
C13 C14 1.367(6) .
C14 C15 1.385(6) .
C15 N16 1.316(4) .
C17 C18 1.491(7) .
C18 N19 1.459(4) .
N19 C20 1.331(5) .
C20 N25 1.339(4) .
C20 N21 1.360(3) .
N21 C22 1.338(5) .
N21 Ag1 2.137(2) 2_756
C22 C23 1.371(5) .
C23 C24 1.377(7) .
C24 N25 1.316(6) .
B1 F1 1.332(6) .
B1 F3 1.338(6) .
B1 F4 1.358(6) .
B1 F2 1.377(6) .

loop_
_geom_hbond_atom_site_label_D
_geom_hbond_atom_site_label_H
_geom_hbond_atom_site_label_A
_geom_hbond_distance_DH
_geom_hbond_distance_HA
_geom_hbond_distance_DA
_geom_hbond_angle_DHA
_geom_hbond_site_symmetry_A
N7 H7 O2W 0.86 2.22 2.980(6) 147.8 2_746
N19 H19 O2W 0.86 2.13 2.930(5) 154.7 1_565
O1W H10 N3 0.902(19) 2.05(4) 2.863(4) 150(6) .
O1W H11 N12 0.922(19) 1.88(2) 2.794(4) 171(6) .
O2W H20 F4 0.873(18) 2.22(3) 2.970(5) 144(4) 1_545
O2W H20 F4 0.873(18) 2.51(4) 3.104(6) 126(4) 2_746
O2W H21 O1W 0.880(18) 1.91(2) 2.775(6) 167(4) .

loop_
_geom_torsion_atom_site_label_1
_geom_torsion_atom_site_label_2
_geom_torsion_atom_site_label_3
_geom_torsion_atom_site_label_4
_geom_torsion
_geom_torsion_site_symmetry_1
_geom_torsion_site_symmetry_4
N21 Ag1 N1 C6 -19.0(5) 2_756 .
N21 Ag1 N1 C2 158.4(4) 2_756 .
C6 N1 C2 N7 -175.3(5) . .
Ag1 N1 C2 N7 7.2(7) . .
C6 N1 C2 N3 3.8(6) . .
Ag1 N1 C2 N3 -173.7(3) . .
N7 C2 N3 C4 176.4(5) . .
N1 C2 N3 C4 -2.6(7) . .
C2 N3 C4 C5 -0.5(7) . .
N3 C4 C5 C6 2.1(6) . .
C2 N1 C6 C5 -1.9(5) . .
Ag1 N1 C6 C5 175.8(3) . .
C4 C5 C6 N1 -0.8(6) . .
N3 C2 N7 C8 -9.9(10) . .
N1 C2 N7 C8 169.2(6) . .
C2 N7 C8 C9 97.3(7) . .
N7 C8 C9 N10 163.1(3) . .
C8 C9 N10 C11 111.0(5) . .
C8 C9 N10 C17 -88.9(5) . .
C17 N10 C11 N16 -3.7(6) . .
C9 N10 C11 N16 155.4(4) . .
C17 N10 C11 N12 176.2(4) . .
C9 N10 C11 N12 -24.6(6) . .
N16 C11 N12 C13 1.6(5) . .
N10 C11 N12 C13 -178.4(4) . .
C11 N12 C13 C14 -1.5(5) . .
N12 C13 C14 C15 0.3(5) . .
C13 C14 C15 N16 1.0(6) . .
C14 C15 N16 C11 -1.0(5) . .
N12 C11 N16 C15 -0.4(5) . .
N10 C11 N16 C15 179.6(4) . .
C11 N10 C17 C18 -84.5(5) . .
C9 N10 C17 C18 115.5(4) . .
N10 C17 C18 N19 168.8(3) . .
C17 C18 N19 C20 -106.1(5) . .
C18 N19 C20 N25 -6.5(6) . .
C18 N19 C20 N21 173.4(4) . .
N19 C20 N21 C22 -179.6(3) . .
N25 C20 N21 C22 0.2(5) . .
N19 C20 N21 Ag1 -1.6(4) . 2_756
N25 C20 N21 Ag1 178.2(3) . 2_756
C20 N21 C22 C23 0.0(5) . .
Ag1 N21 C22 C23 -178.1(3) 2_756 .
N21 C22 C23 C24 0.2(6) . .
C22 C23 C24 N25 -0.7(7) . .
C23 C24 N25 C20 0.9(7) . .
N19 C20 N25 C24 179.1(4) . .
N21 C20 N25 C24 -0.7(5) . .
